data_4021591
loop_
_publ_author_name
'Larry E. Overman'
'Donald A. Watson'

_publ_section_title
;
 Diastereoselection in the Formation of Spirocyclic Oxindoles
 by the Intramolecular Heck Reaction
;
_journal_name_full 'Journal of Organic Chemistry'
_journal_page_first 2587
_journal_page_last 2599
_journal_paper_doi 10.1021/jo052335a
_journal_volume 71
_journal_year 2006
_chemical_formula_sum 'C26 H26 F3 N O8 S'
_chemical_formula_weight 569.54
_chemical_name_systematic
; 
 ? 
;
_space_group_IT_number 14
_symmetry_cell_setting monoclinic
_symmetry_space_group_name_Hall '-P 2ybc'
_symmetry_space_group_name_H-M 'P 1 21/c 1'
_atom_sites_solution_hydrogens mixed
_atom_sites_solution_primary direct
_atom_sites_solution_secondary difmap
_audit_creation_method SHELXTL
_cell_angle_alpha 90.00
_cell_angle_beta 100.5720(10)
_cell_angle_gamma 90.00
_cell_formula_units_Z 4
_cell_length_a 10.3548(5)
_cell_length_b 10.9171(5)
_cell_length_c 23.6507(12)
_cell_measurement_temperature 158(2)
_cell_volume 2628.2(2)
_computing_cell_refinement 'Bruker SMART/SAINT'
_computing_data_collection 'Bruker SMART'
_computing_data_reduction 'Bruker SAINT'
_computing_molecular_graphics 'Bruker SHELXTL'
_computing_publication_material 'Bruker SHELXTL'
_computing_structure_refinement 'Bruker SHELXTL'
_computing_structure_solution 'Bruker SHELXTL'
_diffrn_ambient_temperature 158(2)
_diffrn_measured_fraction_theta_full 0.980
_diffrn_measured_fraction_theta_max 0.980
_diffrn_measurement_device_type 'CCD area detector'
_diffrn_measurement_method 'omega scans'
_diffrn_radiation_monochromator graphite
_diffrn_radiation_source 'sealed tube'
_diffrn_radiation_type MoK\a
_diffrn_radiation_wavelength 0.71073
_diffrn_reflns_av_R_equivalents 0.0348
_diffrn_reflns_av_sigmaI/netI 0.0292
_diffrn_reflns_limit_h_max 13
_diffrn_reflns_limit_h_min -13
_diffrn_reflns_limit_k_max 14
_diffrn_reflns_limit_k_min -14
_diffrn_reflns_limit_l_max 31
_diffrn_reflns_limit_l_min -30
_diffrn_reflns_number 27478
_diffrn_reflns_theta_full 28.29
_diffrn_reflns_theta_max 28.29
_diffrn_reflns_theta_min 1.75
_diffrn_standards_decay_% '< 1.0'
_diffrn_standards_interval_count 'initial 50 frames recollected'
_diffrn_standards_number '50 frames'
_exptl_absorpt_coefficient_mu 0.195
_exptl_absorpt_correction_T_max 0.9657
_exptl_absorpt_correction_T_min 0.9367
_exptl_absorpt_correction_type multi-scan
_exptl_absorpt_process_details 'Bruker SADABS'
_exptl_crystal_colour colorless
_exptl_crystal_density_diffrn 1.439
_exptl_crystal_density_meas ?
_exptl_crystal_density_method 'not measured'
_exptl_crystal_description mfp
_exptl_crystal_F_000 1184
_exptl_crystal_size_max 0.34
_exptl_crystal_size_mid 0.30
_exptl_crystal_size_min 0.18
_refine_diff_density_max 0.450
_refine_diff_density_min -0.316
_refine_diff_density_rms 0.046
_refine_ls_extinction_coef 0.0011(3)
_refine_ls_extinction_expression Fc^*^=kFc[1+0.001xFc^2^\l^3^/sin(2\q)]^-1/4^
_refine_ls_extinction_method SHELXTL
_refine_ls_goodness_of_fit_ref 1.016
_refine_ls_hydrogen_treatment mixed
_refine_ls_matrix_type full
_refine_ls_number_parameters 448
_refine_ls_number_reflns 6392
_refine_ls_number_restraints 0
_refine_ls_restrained_S_all 1.016
_refine_ls_R_factor_all 0.0594
_refine_ls_R_factor_gt 0.0388
_refine_ls_shift/su_max 0.001
_refine_ls_shift/su_mean 0.000
_refine_ls_structure_factor_coef Fsqd
_refine_ls_weighting_details 'calc w=1/[\s^2^(Fo^2^)+(0.0379P)^2^+1.4601P] where P=(Fo^2^+2Fc^2^)/3'
_refine_ls_weighting_scheme calc
_refine_ls_wR_factor_gt 0.0880
_refine_ls_wR_factor_ref 0.1001
_reflns_number_gt 4865
_reflns_number_total 6392
_reflns_threshold_expression >2sigma(I)
_cod_data_source_file jo052335asi20051110_084641.cif
_cod_depositor_comments
;
The following automatic conversions were performed:
'_symmetry_cell_setting' value 'Monoclinic' changed to 'monoclinic'
according to '/home/saulius/struct/CIF-dictionaries/cif_core.dic'
dictionary named 'cif_core.dic' version 2.4.1 from 2010-06-29.

Automatic conversion script
Id: cif_fix_enum 1527 2010-12-29 10:47:43Z saulius 

The following automatic conversions were performed:

'_exptl_crystal_density_meas' value 'none' was changed to '?' - the
value is perceived as not measured.

Automatic conversion script
Id: cif_fix_values 3008 2015-01-20 13:52:24Z robertas 

The following automatic conversions were performed:

'_atom_sites_solution_hydrogens' value 'difmap/geom' was changed to
'mixed'.

Automatic conversion script
Id: cif_fix_values 6452 2018-10-05 10:23:21Z andrius 
;
_cod_original_sg_symbol_H-M 'P 21/c'
_cod_database_code 4021591

loop_
_symmetry_equiv_pos_as_xyz
'x, y, z'
'-x, y+1/2, -z+1/2'
'-x, -y, -z'
'x, -y-1/2, z-1/2'

loop_
_atom_site_label
_atom_site_type_symbol
_atom_site_fract_x
_atom_site_fract_y
_atom_site_fract_z
_atom_site_U_iso_or_equiv
_atom_site_adp_type
_atom_site_occupancy
_atom_site_symmetry_multiplicity
_atom_site_calc_flag
_atom_site_refinement_flags
_atom_site_disorder_assembly
_atom_site_disorder_group
N1 N 1.00615(12) 0.74147(11) 0.86825(5) 0.0219(3) Uani 1 1 d . A .
S1 S 0.78819(4) 0.84340(4) 0.940742(17) 0.02659(11) Uani 1 1 d . A .
C1 C 0.88728(15) 0.71685(14) 0.76854(6) 0.0238(3) Uani 1 1 d . A .
C2 C 0.95838(16) 0.71586(14) 0.72631(6) 0.0242(3) Uani 1 1 d . A .
C3 C 0.90733(17) 0.76393(17) 0.66587(7) 0.0278(3) Uani 1 1 d . . .
C4 C 0.7822(2) 0.8315(2) 0.66710(10) 0.0272(6) Uiso 0.719(5) 1 d P A 1
H4A H 0.8009 0.9129 0.6862 0.033 Uiso 0.719(5) 1 calc PR A 1
C4B C 0.7553(6) 0.7615(6) 0.6566(2) 0.0260(16) Uiso 0.281(5) 1 d P A 2
H4BA H 0.7179 0.6770 0.6510 0.031 Uiso 0.281(5) 1 calc PR A 2
C5 C 0.6928(2) 0.7582(2) 0.69662(10) 0.0269(6) Uiso 0.719(5) 1 d P A 1
H5A H 0.6831 0.6730 0.6809 0.032 Uiso 0.719(5) 1 calc PR A 1
C5B C 0.7112(6) 0.8294(6) 0.7042(2) 0.0278(16) Uiso 0.281(5) 1 d P A 2
H5BA H 0.7467 0.9148 0.7084 0.033 Uiso 0.281(5) 1 calc PR A 2
C6 C 0.74411(17) 0.75672(17) 0.76005(7) 0.0280(3) Uani 1 1 d . . .
C7 C 0.93580(15) 0.66501(15) 0.82792(6) 0.0245(3) Uani 1 1 d . . .
C8 C 1.05398(14) 0.69086(15) 0.92414(6) 0.0232(3) Uani 1 1 d . . .
C9 C 1.13666(16) 0.58946(16) 0.93131(7) 0.0286(3) Uani 1 1 d . A .
C10 C 1.17905(17) 0.54005(17) 0.98567(8) 0.0331(4) Uani 1 1 d . . .
C11 C 1.13981(17) 0.59127(18) 1.03342(8) 0.0351(4) Uani 1 1 d . A .
C12 C 1.05914(16) 0.69331(18) 1.02725(7) 0.0320(4) Uani 1 1 d . . .
C13 C 1.01714(15) 0.74021(15) 0.97286(6) 0.0245(3) Uani 1 1 d . A .
C14 C 1.09356(16) 0.66262(15) 0.73806(7) 0.0265(3) Uani 1 1 d . . .
C15 C 1.04755(16) 0.86658(14) 0.85513(7) 0.0234(3) Uani 1 1 d . . .
C16 C 1.18057(15) 0.87427(14) 0.83738(7) 0.0241(3) Uani 1 1 d . A .
C17 C 1.19042(17) 0.91950(14) 0.78336(7) 0.0265(3) Uani 1 1 d . . .
C18 C 1.31158(18) 0.92768(16) 0.76621(8) 0.0340(4) Uani 1 1 d . A .
C19 C 1.42402(19) 0.89035(18) 0.80321(9) 0.0410(5) Uani 1 1 d . . .
C20 C 1.41542(18) 0.84556(19) 0.85713(9) 0.0414(5) Uani 1 1 d . A .
C21 C 1.29500(17) 0.83804(17) 0.87458(8) 0.0330(4) Uani 1 1 d . . .
C22 C 1.2911(2) 0.6362(2) 0.70307(11) 0.0432(5) Uani 1 1 d . . .
C23 C 0.56772(18) 0.86201(18) 0.62117(8) 0.0374(4) Uani 1 1 d . A .
C24 C 0.4780(3) 0.7775(3) 0.58158(12) 0.0607(7) Uani 1 1 d . . .
C25 C 0.5285(3) 0.9948(2) 0.61458(15) 0.0630(7) Uani 1 1 d . . .
C26 C 0.73228(17) 0.93670(18) 0.99585(7) 0.0348(4) Uani 1 1 d . . .
O1 O 0.90044(13) 0.56277(11) 0.83973(5) 0.0335(3) Uani 1 1 d . A .
O2 O 1.14060(13) 0.60849(12) 0.78138(5) 0.0382(3) Uani 1 1 d . A .
O3 O 1.15626(12) 0.67984(12) 0.69407(5) 0.0338(3) Uani 1 1 d . A .
O4 O 0.57094(12) 0.82658(13) 0.68016(5) 0.0397(3) Uani 1 1 d . . .
O5 O 0.69949(13) 0.84582(13) 0.61053(5) 0.0401(3) Uani 1 1 d . . .
O6 O 0.93882(10) 0.84916(10) 0.96723(5) 0.0273(2) Uani 1 1 d . . .
O7 O 0.73800(12) 0.72424(12) 0.94308(7) 0.0453(3) Uani 1 1 d . . .
O8 O 0.76229(13) 0.91426(14) 0.89001(5) 0.0441(3) Uani 1 1 d . . .
F1 F 0.77797(14) 1.04884(11) 0.99520(6) 0.0596(4) Uani 1 1 d . . .
F2 F 0.60328(11) 0.94045(14) 0.98445(6) 0.0610(4) Uani 1 1 d . . .
F3 F 0.77194(14) 0.89052(14) 1.04721(5) 0.0629(4) Uani 1 1 d . . .
H3A H 0.965(2) 0.825(2) 0.6563(9) 0.045(6) Uiso 1 1 d . . .
H3B H 0.9045(19) 0.6962(19) 0.6392(9) 0.038(5) Uiso 1 1 d . . .
H6A H 0.735(2) 0.830(2) 0.7807(10) 0.055(7) Uiso 1 1 d . . .
H6B H 0.695(2) 0.697(2) 0.7758(10) 0.056(7) Uiso 1 1 d . . .
H9 H 1.1614(18) 0.5537(17) 0.8985(8) 0.031(5) Uiso 1 1 d . . .
H10 H 1.235(2) 0.470(2) 0.9912(9) 0.042(6) Uiso 1 1 d . . .
H11 H 1.166(2) 0.555(2) 1.0705(9) 0.047(6) Uiso 1 1 d . . .
H12 H 1.0315(19) 0.7329(18) 1.0584(9) 0.035(5) Uiso 1 1 d . . .
H15A H 1.0465(17) 0.9164(16) 0.8897(8) 0.024(4) Uiso 1 1 d . . .
H15B H 0.9798(17) 0.9001(16) 0.8239(7) 0.023(4) Uiso 1 1 d . . .
H17 H 1.1143(18) 0.9455(16) 0.7573(8) 0.027(5) Uiso 1 1 d . . .
H18 H 1.3160(19) 0.9585(18) 0.7280(9) 0.036(5) Uiso 1 1 d . . .
H19 H 1.507(2) 0.8952(19) 0.7910(9) 0.043(6) Uiso 1 1 d . . .
H20 H 1.490(2) 0.815(2) 0.8829(10) 0.052(6) Uiso 1 1 d . . .
H21 H 1.2886(18) 0.8047(17) 0.9118(8) 0.031(5) Uiso 1 1 d . . .
H22A H 1.345(3) 0.678(3) 0.7350(13) 0.080(9) Uiso 1 1 d . . .
H22B H 1.315(3) 0.651(3) 0.6687(15) 0.098(11) Uiso 1 1 d . . .
H22C H 1.295(3) 0.548(3) 0.7103(11) 0.072(8) Uiso 1 1 d . . .
H24A H 0.395(3) 0.790(3) 0.5870(11) 0.069(8) Uiso 1 1 d . . .
H24B H 0.502(3) 0.692(3) 0.5892(11) 0.067(8) Uiso 1 1 d . . .
H24C H 0.485(3) 0.802(3) 0.5420(14) 0.086(9) Uiso 1 1 d . . .
H25A H 0.442(3) 1.005(2) 0.6248(11) 0.066(8) Uiso 1 1 d . . .
H25B H 0.529(3) 1.021(3) 0.5757(13) 0.079(9) Uiso 1 1 d . . .
H25C H 0.593(3) 1.046(2) 0.6394(11) 0.059(7) Uiso 1 1 d . . .

loop_
_atom_site_aniso_label
_atom_site_aniso_U_11
_atom_site_aniso_U_22
_atom_site_aniso_U_33
_atom_site_aniso_U_23
_atom_site_aniso_U_13
_atom_site_aniso_U_12
N1 0.0242(6) 0.0224(6) 0.0195(6) 0.0020(5) 0.0049(5) 0.0009(5)
S1 0.02227(19) 0.0323(2) 0.02436(19) -0.00329(16) 0.00214(14) 0.00472(16)
C1 0.0275(8) 0.0214(7) 0.0223(7) -0.0005(6) 0.0038(6) -0.0005(6)
C2 0.0282(8) 0.0225(7) 0.0219(7) -0.0007(6) 0.0048(6) -0.0012(6)
C3 0.0305(8) 0.0341(9) 0.0199(7) 0.0018(7) 0.0069(6) -0.0019(7)
C6 0.0284(8) 0.0324(9) 0.0251(8) 0.0028(7) 0.0098(6) 0.0006(7)
C7 0.0281(8) 0.0263(8) 0.0204(7) -0.0004(6) 0.0078(6) 0.0019(6)
C8 0.0202(7) 0.0279(8) 0.0214(7) 0.0019(6) 0.0033(6) -0.0006(6)
C9 0.0249(8) 0.0308(9) 0.0307(8) 0.0027(7) 0.0063(7) 0.0024(7)
C10 0.0245(8) 0.0336(9) 0.0395(9) 0.0095(7) 0.0012(7) 0.0027(7)
C11 0.0243(8) 0.0496(11) 0.0287(9) 0.0142(8) -0.0022(7) -0.0026(8)
C12 0.0251(8) 0.0489(11) 0.0220(8) 0.0013(7) 0.0043(6) -0.0030(7)
C13 0.0186(7) 0.0306(8) 0.0239(7) -0.0001(6) 0.0032(6) 0.0014(6)
C14 0.0295(8) 0.0233(8) 0.0272(8) -0.0055(6) 0.0069(6) -0.0006(6)
C15 0.0256(8) 0.0219(7) 0.0226(7) -0.0001(6) 0.0043(6) 0.0008(6)
C16 0.0238(7) 0.0222(7) 0.0262(7) -0.0041(6) 0.0045(6) -0.0003(6)
C17 0.0290(8) 0.0222(8) 0.0287(8) -0.0018(6) 0.0063(7) -0.0022(6)
C18 0.0386(10) 0.0280(9) 0.0397(10) -0.0034(7) 0.0185(8) -0.0064(7)
C19 0.0285(9) 0.0367(10) 0.0618(13) -0.0096(9) 0.0191(9) -0.0066(8)
C20 0.0236(9) 0.0439(11) 0.0536(12) -0.0047(9) -0.0011(8) -0.0020(8)
C21 0.0278(8) 0.0379(10) 0.0313(9) -0.0018(7) 0.0006(7) -0.0028(7)
C22 0.0314(10) 0.0462(13) 0.0545(13) -0.0095(10) 0.0150(9) 0.0012(9)
C23 0.0328(9) 0.0433(11) 0.0350(9) 0.0120(8) 0.0029(7) 0.0034(8)
C24 0.0497(15) 0.0646(17) 0.0580(15) 0.0018(13) -0.0157(12) 0.0011(13)
C25 0.0546(16) 0.0488(14) 0.082(2) 0.0205(13) 0.0035(14) 0.0122(12)
C26 0.0290(9) 0.0454(11) 0.0310(9) -0.0028(8) 0.0081(7) 0.0094(8)
O1 0.0473(7) 0.0273(6) 0.0253(6) 0.0028(5) 0.0049(5) -0.0070(5)
O2 0.0418(7) 0.0380(7) 0.0351(7) 0.0049(5) 0.0080(6) 0.0152(6)
O3 0.0291(6) 0.0409(7) 0.0339(6) -0.0030(5) 0.0127(5) -0.0003(5)
O4 0.0273(6) 0.0568(9) 0.0349(7) 0.0132(6) 0.0055(5) 0.0062(6)
O5 0.0360(7) 0.0553(8) 0.0281(6) 0.0169(6) 0.0037(5) 0.0071(6)
O6 0.0216(5) 0.0329(6) 0.0278(6) -0.0043(5) 0.0051(4) 0.0022(5)
O7 0.0277(6) 0.0328(7) 0.0695(10) -0.0055(6) -0.0062(6) 0.0000(5)
O8 0.0414(8) 0.0645(9) 0.0264(6) 0.0086(6) 0.0057(5) 0.0164(7)
F1 0.0677(9) 0.0405(7) 0.0714(9) -0.0212(6) 0.0149(7) 0.0018(6)
F2 0.0287(6) 0.0914(11) 0.0649(8) -0.0184(7) 0.0135(6) 0.0164(6)
F3 0.0702(9) 0.0937(11) 0.0281(6) 0.0079(6) 0.0177(6) 0.0284(8)

loop_
_atom_type_symbol
_atom_type_description
_atom_type_scat_dispersion_real
_atom_type_scat_dispersion_imag
_atom_type_scat_source
C C 0.0033 0.0016 'International Tables Vol C Tables 4.2.6.8 and 6.1.1.4'
H H 0.0000 0.0000 'International Tables Vol C Tables 4.2.6.8 and 6.1.1.4'
N N 0.0061 0.0033 'International Tables Vol C Tables 4.2.6.8 and 6.1.1.4'
O O 0.0106 0.0060 'International Tables Vol C Tables 4.2.6.8 and 6.1.1.4'
F F 0.0171 0.0103 'International Tables Vol C Tables 4.2.6.8 and 6.1.1.4'
S S 0.1246 0.1234 'International Tables Vol C Tables 4.2.6.8 and 6.1.1.4'

loop_
_geom_angle_atom_site_label_1
_geom_angle_atom_site_label_2
_geom_angle_atom_site_label_3
_geom_angle
C7 N1 C8 117.12(13)
C7 N1 C15 123.54(12)
C8 N1 C15 118.94(12)
O7 S1 O8 121.79(9)
O7 S1 O6 111.61(7)
O8 S1 O6 109.68(8)
O7 S1 C26 108.63(9)
O8 S1 C26 105.35(9)
O6 S1 C26 96.57(7)
C2 C1 C7 123.56(14)
C2 C1 C6 123.82(14)
C7 C1 C6 112.28(13)
C1 C2 C14 119.13(14)
C1 C2 C3 123.43(15)
C14 C2 C3 117.43(13)
C4 C3 C2 107.71(14)
C4 C3 C4B 31.8(2)
C2 C3 C4B 107.2(2)
O5 C4 C5 100.18(18)
O5 C4 C3 113.58(17)
C5 C4 C3 111.07(19)
O5 C4B C5B 96.7(4)
O5 C4B C3 110.3(4)
C5B C4B C3 109.2(5)
O4 C5 C4 100.50(18)
O4 C5 C6 113.86(17)
C4 C5 C6 109.80(19)
O4 C5B C4B 96.7(4)
O4 C5B C6 112.0(4)
C4B C5B C6 110.2(5)
C5 C6 C1 107.06(14)
C5 C6 C5B 31.2(2)
C1 C6 C5B 108.7(2)
O1 C7 N1 122.66(14)
O1 C7 C1 119.43(14)
N1 C7 C1 117.49(13)
C13 C8 C9 117.70(14)
C13 C8 N1 120.98(14)
C9 C8 N1 121.31(14)
C10 C9 C8 120.33(16)
C11 C10 C9 120.48(17)
C12 C11 C10 120.02(16)
C13 C12 C11 118.57(16)
C12 C13 C8 122.89(15)
C12 C13 O6 118.14(14)
C8 C13 O6 118.86(13)
O2 C14 O3 123.52(15)
O2 C14 C2 124.59(15)
O3 C14 C2 111.89(13)
N1 C15 C16 114.97(13)
C17 C16 C21 118.84(15)
C17 C16 C15 119.87(14)
C21 C16 C15 121.28(15)
C18 C17 C16 120.86(16)
C19 C18 C17 119.76(17)
C18 C19 C20 119.87(17)
C19 C20 C21 120.59(18)
C20 C21 C16 120.08(17)
O4 C23 O5 106.33(13)
O4 C23 C25 108.4(2)
O5 C23 C25 110.21(18)
O4 C23 C24 109.82(18)
O5 C23 C24 108.13(19)
C25 C23 C24 113.7(2)
F3 C26 F1 108.50(16)
F3 C26 F2 109.65(16)
F1 C26 F2 108.86(16)
F3 C26 S1 111.10(13)
F1 C26 S1 110.41(13)
F2 C26 S1 108.29(12)
C14 O3 C22 115.50(15)
C23 O4 C5 105.14(14)
C23 O4 C5B 102.5(3)
C5 O4 C5B 32.3(2)
C23 O5 C4 105.54(14)
C23 O5 C4B 101.8(2)
C4 O5 C4B 33.2(2)
C13 O6 S1 120.50(10)

loop_
_geom_bond_atom_site_label_1
_geom_bond_atom_site_label_2
_geom_bond_distance
N1 C7 1.372(2)
N1 C8 1.4345(19)
N1 C15 1.4814(19)
S1 O7 1.4058(14)
S1 O8 1.4113(13)
S1 O6 1.5718(11)
S1 C26 1.8298(18)
C1 C2 1.345(2)
C1 C7 1.512(2)
C1 C6 1.523(2)
C2 C14 1.494(2)
C2 C3 1.523(2)
C3 C4 1.496(3)
C3 C4B 1.549(6)
C4 O5 1.459(2)
C4 C5 1.490(3)
C4B O5 1.462(6)
C4B C5B 1.489(9)
C5 O4 1.456(3)
C5 C6 1.497(3)
C5B O4 1.459(6)
C5B C6 1.525(6)
C7 O1 1.2229(19)
C8 C13 1.387(2)
C8 C9 1.391(2)
C9 C10 1.389(2)
C10 C11 1.386(3)
C11 C12 1.384(3)
C12 C13 1.379(2)
C13 O6 1.4320(19)
C14 O2 1.205(2)
C14 O3 1.3369(19)
C15 C16 1.514(2)
C16 C17 1.391(2)
C16 C21 1.397(2)
C17 C18 1.390(2)
C18 C19 1.383(3)
C19 C20 1.384(3)
C20 C21 1.386(3)
C22 O3 1.454(2)
C23 O4 1.442(2)
C23 O5 1.443(2)
C23 C25 1.505(3)
C23 C24 1.507(3)
C26 F3 1.310(2)
C26 F1 1.314(2)
C26 F2 1.314(2)

loop_
_geom_torsion_atom_site_label_1
_geom_torsion_atom_site_label_2
_geom_torsion_atom_site_label_3
_geom_torsion_atom_site_label_4
_geom_torsion
C7 C1 C2 C14 -0.9(2)
C6 C1 C2 C14 -173.63(15)
C7 C1 C2 C3 177.68(15)
C6 C1 C2 C3 4.9(3)
C1 C2 C3 C4 11.1(2)
C14 C2 C3 C4 -170.33(16)
C1 C2 C3 C4B -22.3(3)
C14 C2 C3 C4B 156.3(3)
C2 C3 C4 O5 -159.96(16)
C4B C3 C4 O5 -65.7(4)
C2 C3 C4 C5 -48.0(2)
C4B C3 C4 C5 46.3(4)
C4 C3 C4B O5 62.8(4)
C2 C3 C4B O5 158.8(3)
C4 C3 C4B C5B -42.3(4)
C2 C3 C4B C5B 53.7(5)
O5 C4 C5 O4 -46.5(2)
C3 C4 C5 O4 -166.77(16)
O5 C4 C5 C6 -166.72(17)
C3 C4 C5 C6 73.0(2)
O5 C4B C5B O4 58.2(4)
C3 C4B C5B O4 172.5(4)
O5 C4B C5B C6 174.7(4)
C3 C4B C5B C6 -71.1(6)
O4 C5 C6 C1 -163.46(17)
C4 C5 C6 C1 -51.7(2)
O4 C5 C6 C5B -65.4(5)
C4 C5 C6 C5B 46.4(5)
C2 C1 C6 C5 15.5(2)
C7 C1 C6 C5 -157.99(16)
C2 C1 C6 C5B -17.2(3)
C7 C1 C6 C5B 169.3(3)
O4 C5B C6 C5 63.5(5)
C4B C5B C6 C5 -42.9(4)
O4 C5B C6 C1 155.7(3)
C4B C5B C6 C1 49.3(5)
C8 N1 C7 O1 8.7(2)
C15 N1 C7 O1 -178.67(15)
C8 N1 C7 C1 -178.83(13)
C15 N1 C7 C1 -6.2(2)
C2 C1 C7 O1 -99.4(2)
C6 C1 C7 O1 74.13(19)
C2 C1 C7 N1 87.90(19)
C6 C1 C7 N1 -98.60(17)
C7 N1 C8 C13 -120.50(16)
C15 N1 C8 C13 66.52(19)
C7 N1 C8 C9 58.3(2)
C15 N1 C8 C9 -114.72(17)
C13 C8 C9 C10 0.5(2)
N1 C8 C9 C10 -178.33(15)
C8 C9 C10 C11 -0.2(3)
C9 C10 C11 C12 -0.8(3)
C10 C11 C12 C13 1.4(3)
C11 C12 C13 C8 -1.1(3)
C11 C12 C13 O6 -177.11(14)
C9 C8 C13 C12 0.2(2)
N1 C8 C13 C12 178.98(15)
C9 C8 C13 O6 176.13(14)
N1 C8 C13 O6 -5.1(2)
C1 C2 C14 O2 7.8(2)
C3 C2 C14 O2 -170.86(16)
C1 C2 C14 O3 -173.50(14)
C3 C2 C14 O3 7.9(2)
C7 N1 C15 C16 -90.13(17)
C8 N1 C15 C16 82.37(17)
N1 C15 C16 C17 119.11(16)
N1 C15 C16 C21 -61.7(2)
C21 C16 C17 C18 0.6(2)
C15 C16 C17 C18 179.84(15)
C16 C17 C18 C19 0.0(3)
C17 C18 C19 C20 -0.3(3)
C18 C19 C20 C21 -0.2(3)
C19 C20 C21 C16 0.9(3)
C17 C16 C21 C20 -1.1(3)
C15 C16 C21 C20 179.72(16)
O7 S1 C26 F3 59.22(16)
O8 S1 C26 F3 -168.79(14)
O6 S1 C26 F3 -56.26(15)
O7 S1 C26 F1 179.64(12)
O8 S1 C26 F1 -48.36(15)
O6 S1 C26 F1 64.17(13)
O7 S1 C26 F2 -61.26(15)
O8 S1 C26 F2 70.74(15)
O6 S1 C26 F2 -176.73(13)
O2 C14 O3 C22 -4.2(2)
C2 C14 O3 C22 177.03(15)
O5 C23 O4 C5 -16.0(2)
C25 C23 O4 C5 -134.5(2)
C24 C23 O4 C5 100.7(2)
O5 C23 O4 C5B 17.2(3)
C25 C23 O4 C5B -101.3(3)
C24 C23 O4 C5B 133.9(3)
C4 C5 O4 C23 38.9(2)
C6 C5 O4 C23 156.21(18)
C4 C5 O4 C5B -50.6(5)
C6 C5 O4 C5B 66.7(5)
C4B C5B O4 C23 -46.5(4)
C6 C5B O4 C23 -161.5(3)
C4B C5B O4 C5 52.2(4)
C6 C5B O4 C5 -62.8(5)
O4 C23 O5 C4 -14.1(2)
C25 C23 O5 C4 103.3(2)
C24 C23 O5 C4 -131.94(19)
O4 C23 O5 C4B 20.0(3)
C25 C23 O5 C4B 137.3(3)
C24 C23 O5 C4B -97.9(3)
C5 C4 O5 C23 37.5(2)
C3 C4 O5 C23 156.02(18)
C5 C4 O5 C4B -50.3(4)
C3 C4 O5 C4B 68.1(5)
C5B C4B O5 C23 -48.2(4)
C3 C4B O5 C23 -161.6(3)
C5B C4B O5 C4 52.2(4)
C3 C4B O5 C4 -61.2(4)
C12 C13 O6 S1 -108.23(15)
C8 C13 O6 S1 75.61(17)
O7 S1 O6 C13 20.14(14)
O8 S1 O6 C13 -117.89(12)
C26 S1 O6 C13 133.19(12)
